data_1560803
loop_
_publ_author_name
'Li, Yu-Ting'
'Yang, Chan'
'Wu, Yan'
'Lv, Jun-Jiang'
'Feng, Xiao'
'Tian, Xiaofei'
'Zhou, Zhengzheng'
'Pan, Xiaoyan'
'Liu, Shuwen'
'Tian, Li-Wen'

_publ_section_title
;
 Axial Chiral Binaphthoquinone and Perylenequinones from the Stromata of
 <i>Hypocrella bambusae</i> Are SARS-CoV-2 Entry Inhibitors.
;
_journal_issue 2
_journal_name_full 'Journal of natural products'
_journal_page_first 436
_journal_page_last 443
_journal_paper_doi 10.1021/acs.jnatprod.0c01136
_journal_volume 84
_journal_year 2021
_chemical_absolute_configuration ad
_chemical_formula_moiety 'C30 H28 O10, O, H2 O'
_chemical_formula_sum 'C30 H32 O12'
_chemical_formula_weight 584.55
_space_group_crystal_system orthorhombic
_space_group_IT_number 19
_space_group_name_Hall 'P 2ac 2ab'
_space_group_name_H-M_alt 'P 21 21 21'
_atom_sites_solution_hydrogens mixed
_atom_sites_solution_primary dual
_audit_creation_date 2019-06-02
_audit_creation_method
;
Olex2 1.2
(compiled 2018.05.29 svn.r3508 for OlexSys, GUI svn.r5506)
;
_cell_angle_alpha 90
_cell_angle_beta 90
_cell_angle_gamma 90
_cell_formula_units_Z 8
_cell_length_a 13.17520(13)
_cell_length_b 17.53391(17)
_cell_length_c 23.9821(2)
_cell_measurement_reflns_used 19867
_cell_measurement_temperature 100.00(10)
_cell_measurement_theta_max 73.5210
_cell_measurement_theta_min 2.4860
_cell_volume 5540.17(9)
_computing_cell_refinement 'CrysAlisPro 1.171.38.43f (Rigaku OD, 2015)'
_computing_data_collection 'CrysAlisPro 1.171.38.43f (Rigaku OD, 2015)'
_computing_data_reduction 'CrysAlisPro 1.171.38.43f (Rigaku OD, 2015)'
_computing_molecular_graphics 'Olex2 (Dolomanov et al., 2009)'
_computing_publication_material 'Olex2 (Dolomanov et al., 2009)'
_computing_structure_refinement 'ShelXL (Sheldrick, 2015)'
_computing_structure_solution 'ShelXT (Sheldrick, 2015)'
_diffrn_ambient_environment N~2~
_diffrn_ambient_temperature 100.00(10)
_diffrn_detector 'CCD plate'
_diffrn_detector_area_resol_mean 5.2684
_diffrn_detector_type AtlasS2
_diffrn_measured_fraction_theta_full 1.000
_diffrn_measured_fraction_theta_max 0.989
_diffrn_measurement_details
;
List of Runs (angles in degrees, time in seconds):

  # Type    Start    End  Width  t~exp~   \w     \q     \k     \f   Frames
--------------------------------------------------------------------------
  1  \w   -129.00  47.00   1.00    1.00    --  -40.98   0.00  30.00  176
  2  \w     23.00  97.00   1.00    1.00    --   40.98-125.00   0.00   74
  3  \w     24.00 109.00   1.00    1.14    --  106.95 -94.00 -60.00   85
  4  \w     79.00 178.00   1.00    1.14    --  106.95  30.00 -60.00   99
  5  \w     78.00 178.00   1.00    1.14    --  106.95  61.00   0.00  100
  6  \w     94.00 178.00   1.00    1.14    --  106.95 125.00 -90.00   84
  7  \w     24.00 109.00   1.00    1.14    --  106.95 -94.00-120.00   85
  8  \w     94.00 178.00   1.00    1.14    --  106.95 125.00 -60.00   84
  9  \w     94.00 178.00   1.00    1.14    --  106.95 125.00 120.00   84
 10  \w   -117.00 -65.00   1.00    1.00    --  -40.98 -77.00   0.00   52
;
_diffrn_measurement_device 'four-circle diffractometer'
_diffrn_measurement_device_type 'SuperNova, Dual, Cu at zero, AtlasS2'
_diffrn_measurement_method '\w scans'
_diffrn_orient_matrix_type 'CrysAlisPro convention (1999,Acta A55,543-557)'
_diffrn_orient_matrix_UB_11 0.0633969000
_diffrn_orient_matrix_UB_12 0.0361468000
_diffrn_orient_matrix_UB_13 0.0470587000
_diffrn_orient_matrix_UB_21 -0.0699579000
_diffrn_orient_matrix_UB_22 0.0704835000
_diffrn_orient_matrix_UB_23 -0.0005271000
_diffrn_orient_matrix_UB_31 -0.0691501000
_diffrn_orient_matrix_UB_32 -0.0378993000
_diffrn_orient_matrix_UB_33 0.0436999000
_diffrn_radiation_monochromator mirror
_diffrn_radiation_probe x-ray
_diffrn_radiation_type CuK\a
_diffrn_radiation_wavelength 1.54184
_diffrn_reflns_av_R_equivalents 0.0287
_diffrn_reflns_av_unetI/netI 0.0288
_diffrn_reflns_Laue_measured_fraction_full 1.000
_diffrn_reflns_Laue_measured_fraction_max 0.989
_diffrn_reflns_limit_h_max 14
_diffrn_reflns_limit_h_min -16
_diffrn_reflns_limit_k_max 21
_diffrn_reflns_limit_k_min -21
_diffrn_reflns_limit_l_max 29
_diffrn_reflns_limit_l_min -29
_diffrn_reflns_number 30898
_diffrn_reflns_point_group_measured_fraction_full 1.000
_diffrn_reflns_point_group_measured_fraction_max 0.981
_diffrn_reflns_theta_full 67.684
_diffrn_reflns_theta_max 73.720
_diffrn_reflns_theta_min 3.122
_diffrn_source 'micro-focus sealed X-ray tube'
_diffrn_source_type 'SuperNova (Cu) X-ray Source'
_exptl_absorpt_coefficient_mu 0.919
_exptl_absorpt_correction_T_max 1.00000
_exptl_absorpt_correction_T_min 0.72619
_exptl_absorpt_correction_type multi-scan
_exptl_absorpt_process_details
;
CrysAlisPro 1.171.38.43f (Rigaku Oxford Diffraction, 2015)
Empirical absorption correction using spherical harmonics,
 implemented in SCALE3 ABSPACK scaling algorithm.
;
_exptl_crystal_colour red
_exptl_crystal_colour_primary red
_exptl_crystal_density_diffrn 1.402
_exptl_crystal_description block
_exptl_crystal_F_000 2464
_exptl_crystal_size_max 0.14
_exptl_crystal_size_mid 0.12
_exptl_crystal_size_min 0.11
_refine_diff_density_max 0.791
_refine_diff_density_min -0.765
_refine_diff_density_rms 0.068
_refine_ls_abs_structure_details
;
 Flack x determined using 4446 quotients [(I+)-(I-)]/[(I+)+(I-)]
 (Parsons, Flack and Wagner, Acta Cryst. B69 (2013) 249-259).
;
_refine_ls_abs_structure_Flack 0.02(5)
_refine_ls_extinction_method none
_refine_ls_goodness_of_fit_ref 1.035
_refine_ls_hydrogen_treatment constr
_refine_ls_matrix_type full
_refine_ls_number_parameters 783
_refine_ls_number_reflns 10993
_refine_ls_number_restraints 0
_refine_ls_restrained_S_all 1.035
_refine_ls_R_factor_all 0.0581
_refine_ls_R_factor_gt 0.0562
_refine_ls_shift/su_max 0.005
_refine_ls_shift/su_mean 0.001
_refine_ls_structure_factor_coef Fsqd
_refine_ls_weighting_details 'w=1/[\s^2^(Fo^2^)+(0.1081P)^2^+3.4474P] where P=(Fo^2^+2Fc^2^)/3'
_refine_ls_weighting_scheme calc
_refine_ls_wR_factor_gt 0.1618
_refine_ls_wR_factor_ref 0.1644
_reflns_Friedel_coverage 0.800
_reflns_Friedel_fraction_full 1.000
_reflns_Friedel_fraction_max 0.971
_reflns_number_gt 10551
_reflns_number_total 10993
_reflns_threshold_expression 'I > 2\s(I)'
_cod_data_source_file np0c01136_si_003.cif
_cod_data_source_block e2-2
_cod_original_cell_volume 5540.18(9)
_cod_database_code 1560803
_shelx_shelxl_version_number 2018/3
_shelx_space_group_comment
;
The symmetry employed for this shelxl refinement is uniquely defined
by the following loop, which should always be used as a source of
symmetry information in preference to the above space-group names.
They are only intended as comments.
;
_shelx_estimated_absorpt_t_max 0.906
_shelx_estimated_absorpt_t_min 0.882
_reflns_odcompleteness_completeness 99.98
_reflns_odcompleteness_iscentric 1
_reflns_odcompleteness_theta 66.97
_olex2_refinement_description
;
1. Fixed Uiso
 At 1.2 times of:
  All C(H) groups, All C(H,H) groups
 At 1.5 times of:
  All C(H,H,H) groups, All O(H) groups, All O(H,H) groups
2.a Free rotating group:
 O029(H02A,H02B), O1W(H1WA,H1WB)
2.b Ternary CH refined with riding coordinates:
 C8B(H8B), C23B(H23B), C2(H2), C13(H13)
2.c Secondary CH2 refined with riding coordinates:
 C01D(H01A,H01B), C15(H15A,H15B)
2.d Aromatic/amide H refined with riding coordinates:
 C18B(H18B), C2B(H2B), C8(H8), C5(H5)
2.e Idealised Me refined as rotating group:
 C21B(H21A,H21B,H21C), C25B(H25A,H25B,H25C), C29B(H29A,H29B,H29C), C21(H21D,
 H21E,H21F), C27B(H27A,H27B,H27C), C28B(H28A,H28B,H28C), C17(H17A,H17B,H17C),
 C20(H20D,H20E,H20F), C20B(H20A,H20B,H20C), C18(H18A,H18C,H18D), C19(H19A,H19B,
 H19C), C22(H22A,H22B,H22C)
2.f Idealised tetrahedral OH refined as rotating group:
 O6B(H6B), O9B(H9B), O10B(H10B), O6(H6), O3B(H3B), O3(H3), O9(H9), O10(H10)
;
_olex2_submission_special_instructions 'No special instructions were received'
_oxdiff_exptl_absorpt_empirical_details
;
Empirical correction (ABSPACK) includes:
- Absorption correction using spherical harmonics
- Frame scaling
;
_oxdiff_exptl_absorpt_empirical_full_max 1.935
_oxdiff_exptl_absorpt_empirical_full_min 0.728

loop_
_space_group_symop_operation_xyz
'x, y, z'
'-x+1/2, -y, z+1/2'
'-x, y+1/2, -z+1/2'
'x+1/2, -y+1/2, -z'

loop_
_atom_site_label
_atom_site_type_symbol
_atom_site_fract_x
_atom_site_fract_y
_atom_site_fract_z
_atom_site_U_iso_or_equiv
_atom_site_adp_type
_atom_site_occupancy
_atom_site_site_symmetry_order
_atom_site_calc_flag
_atom_site_refinement_flags_posn
_atom_site_refinement_flags_adp
_atom_site_refinement_flags_occupancy
_atom_site_disorder_assembly
_atom_site_disorder_group
O5B O 0.4537(2) -0.31847(14) 0.61162(11) 0.0257(5) Uani 1 1 d . . . . .
O5 O 0.2035(2) 0.56997(16) 0.45064(11) 0.0306(6) Uani 1 1 d . . . . .
O6B O 0.4419(2) -0.28542(16) 0.41627(11) 0.0300(6) Uani 1 1 d . . . . .
H6B H 0.430619 -0.252049 0.393131 0.045 Uiso 1 1 calc GR . . . .
O4 O 0.3711(2) 0.51114(16) 0.47854(11) 0.0305(6) Uani 1 1 d . . . . .
O4B O 0.5935(2) -0.24460(15) 0.65793(11) 0.0265(5) Uani 1 1 d . . . . .
O9B O 0.4590(2) 0.18760(15) 0.51138(13) 0.0322(6) Uani 1 1 d . . . . .
H9B H 0.412628 0.207330 0.529021 0.048 Uiso 1 1 calc GR . . . .
O10B O 0.2692(2) 0.14859(15) 0.55563(12) 0.0312(6) Uani 1 1 d . . . . .
H10B H 0.261409 0.159356 0.588627 0.047 Uiso 1 1 calc GR . . . .
O1B O 0.2851(2) 0.12909(16) 0.66646(12) 0.0338(6) Uani 1 1 d . . . . .
O8B O 0.3756(3) 0.00040(17) 0.39300(11) 0.0365(7) Uani 1 1 d . . . . .
O6 O 0.1868(2) 0.82588(16) 0.51324(13) 0.0338(6) Uani 1 1 d . . . . .
H6 H 0.171390 0.848411 0.541978 0.051 Uiso 1 1 calc GR . . . .
O7B O 0.4013(3) -0.15499(17) 0.37891(11) 0.0363(7) Uani 1 1 d . . . . .
O3B O 0.4779(3) -0.06221(19) 0.78902(11) 0.0368(7) Uani 1 1 d . . . . .
H3B H 0.444880 -0.022595 0.790234 0.055 Uiso 1 1 calc GR . . . .
O2B O 0.3813(2) 0.05321(18) 0.75016(12) 0.0361(7) Uani 1 1 d . . . . .
O2 O 0.2637(3) 0.31143(18) 0.68888(14) 0.0408(7) Uani 1 1 d . . . . .
O7 O 0.1710(2) 0.84736(17) 0.61711(14) 0.0366(7) Uani 1 1 d . . . . .
O3 O 0.3461(3) 0.29402(17) 0.59374(14) 0.0415(7) Uani 1 1 d . . . . .
H3 H 0.327722 0.281930 0.625177 0.062 Uiso 1 1 calc GR . . . .
O1 O 0.1708(3) 0.3925(2) 0.76699(12) 0.0444(8) Uani 1 1 d . . . . .
O8 O 0.1511(3) 0.79228(18) 0.72389(14) 0.0403(7) Uani 1 1 d . . . . .
O9 O 0.2810(3) 0.6000(2) 0.82958(12) 0.0446(8) Uani 1 1 d . . . . .
H9 H 0.269318 0.641712 0.843596 0.067 Uiso 1 1 calc GR . . . .
O10 O 0.1031(3) 0.5349(2) 0.80024(13) 0.0443(8) Uani 1 1 d . . . . .
H10 H 0.148208 0.550261 0.820967 0.066 Uiso 1 1 calc GR . . . .
C10B C 0.4550(3) -0.1925(2) 0.57560(15) 0.0217(7) Uani 1 1 d . . . . .
C6A C 0.2654(3) 0.5192(2) 0.55781(15) 0.0232(7) Uani 1 1 d . . . . .
C19B C 0.4579(3) -0.2731(2) 0.56590(15) 0.0231(7) Uani 1 1 d . . . . .
C7A C 0.2339(3) 0.5956(2) 0.54527(15) 0.0237(7) Uani 1 1 d . . . . .
C0AA C 0.2473(3) 0.4889(2) 0.61195(14) 0.0226(7) Uani 1 1 d . . . . .
C5B C 0.4308(3) -0.0826(2) 0.63794(14) 0.0221(7) Uani 1 1 d . . . . .
C17B C 0.4445(3) -0.2546(2) 0.46705(15) 0.0242(7) Uani 1 1 d . . . . .
C11B C 0.4324(3) -0.1460(2) 0.52962(14) 0.0221(7) Uani 1 1 d . . . . .
C6B C 0.4321(3) -0.0494(2) 0.69286(16) 0.0258(7) Uani 1 1 d . . . . .
C3B C 0.5303(3) -0.1886(2) 0.67342(15) 0.0235(7) Uani 1 1 d . . . . .
C1AA C 0.2140(3) 0.6457(2) 0.58966(15) 0.0243(7) Uani 1 1 d . . . . .
C12B C 0.4096(3) -0.0665(2) 0.53807(15) 0.0221(7) Uani 1 1 d . . . . .
C18B C 0.4568(3) -0.3030(2) 0.51288(16) 0.0239(7) Uani 1 1 d . . . . .
H18B H 0.464312 -0.355254 0.507540 0.029 Uiso 1 1 calc R . . . .
C16B C 0.4282(3) -0.1755(2) 0.47518(15) 0.0238(7) Uani 1 1 d . . . . .
C4B C 0.4681(3) -0.1569(2) 0.62941(15) 0.0222(7) Uani 1 1 d . . . . .
C1B C 0.4783(3) -0.0894(2) 0.73617(15) 0.0271(8) Uani 1 1 d . . . . .
C9 C 0.1972(3) 0.7517(2) 0.52396(17) 0.0286(8) Uani 1 1 d . . . . .
C6 C 0.3284(3) 0.4738(2) 0.52148(15) 0.0257(7) Uani 1 1 d . . . . .
C7B C 0.3801(3) 0.0210(2) 0.70390(16) 0.0290(8) Uani 1 1 d . . . . .
C3A C 0.2705(3) 0.4108(2) 0.62337(16) 0.0273(8) Uani 1 1 d . . . . .
C9A C 0.1978(3) 0.7246(2) 0.57967(16) 0.0267(7) Uani 1 1 d . . . . .
C12A C 0.2079(3) 0.6164(2) 0.64519(16) 0.0255(7) Uani 1 1 d . . . . .
C1A C 0.2147(3) 0.5387(2) 0.65528(14) 0.0237(7) Uani 1 1 d . . . . .
C24B C 0.2957(3) 0.0693(2) 0.55063(16) 0.0264(7) Uani 1 1 d . . . . .
C13B C 0.3910(3) -0.0178(2) 0.49045(16) 0.0255(7) Uani 1 1 d . . . . .
C22B C 0.4667(3) 0.1080(2) 0.52619(16) 0.0259(7) Uani 1 1 d . . . . .
C9B C 0.3998(3) -0.0376(2) 0.59114(15) 0.0226(7) Uani 1 1 d . . . . .
C26B C 0.3663(3) 0.0448(2) 0.59997(15) 0.0238(7) Uani 1 1 d . . . . .
C01D C 0.4598(3) 0.0976(2) 0.59061(16) 0.0268(8) Uani 1 1 d . . . . .
H01A H 0.521095 0.074015 0.605005 0.032 Uiso 1 1 calc R . . . .
H01B H 0.450178 0.146317 0.608974 0.032 Uiso 1 1 calc R . . . .
C7 C 0.2149(3) 0.6240(2) 0.49000(15) 0.0253(7) Uani 1 1 d . . . . .
C2B C 0.5307(3) -0.1569(2) 0.72627(15) 0.0275(8) Uani 1 1 d . . . . .
H2B H 0.565871 -0.180705 0.755060 0.033 Uiso 1 1 calc R . . . .
C8 C 0.2020(3) 0.7007(2) 0.47919(16) 0.0276(8) Uani 1 1 d . . . . .
H8 H 0.196559 0.718183 0.442700 0.033 Uiso 1 1 calc R . . . .
C14B C 0.3895(3) -0.0466(2) 0.43819(16) 0.0279(8) Uani 1 1 d . . . . .
C3 C 0.2410(3) 0.3776(2) 0.67578(16) 0.0296(8) Uani 1 1 d . . . . .
C12 C 0.1886(3) 0.6693(2) 0.69069(16) 0.0276(8) Uani 1 1 d . . . . .
C8B C 0.3144(3) 0.0521(2) 0.65675(16) 0.0265(7) Uani 1 1 d . . . . .
H8B H 0.252335 0.021361 0.655488 0.032 Uiso 1 1 calc R . . . .
C15B C 0.4060(3) -0.1283(2) 0.42759(15) 0.0280(8) Uani 1 1 d . . . . .
C10 C 0.1818(3) 0.7768(2) 0.62518(18) 0.0299(8) Uani 1 1 d . . . . .
C4 C 0.3199(3) 0.3676(2) 0.58372(17) 0.0303(8) Uani 1 1 d . . . . .
C21B C 0.5670(3) 0.0817(2) 0.50176(17) 0.0312(8) Uani 1 1 d . . . . .
H21A H 0.565971 0.088514 0.462038 0.047 Uiso 1 1 calc GR . . . .
H21B H 0.577253 0.028810 0.510300 0.047 Uiso 1 1 calc GR . . . .
H21C H 0.621285 0.111291 0.517466 0.047 Uiso 1 1 calc GR . . . .
C5 C 0.3511(3) 0.3989(2) 0.53338(17) 0.0315(8) Uani 1 1 d . . . . .
H5 H 0.387157 0.369525 0.507872 0.038 Uiso 1 1 calc R . . . .
C23B C 0.3717(3) 0.0649(2) 0.50270(15) 0.0258(7) Uani 1 1 d . . . . .
H23B H 0.345122 0.090978 0.469609 0.031 Uiso 1 1 calc R . . . .
C25B C 0.1988(3) 0.0242(2) 0.54317(17) 0.0310(8) Uani 1 1 d . . . . .
H25A H 0.155143 0.032518 0.574662 0.047 Uiso 1 1 calc GR . . . .
H25B H 0.214620 -0.029049 0.540323 0.047 Uiso 1 1 calc GR . . . .
H25C H 0.164982 0.040655 0.509790 0.047 Uiso 1 1 calc GR . . . .
C1 C 0.2012(3) 0.5080(2) 0.71438(14) 0.0262(8) Uani 1 1 d . . . . .
C29B C 0.4966(3) -0.3928(2) 0.60807(18) 0.0318(8) Uani 1 1 d . . . . .
H29A H 0.451322 -0.425750 0.587996 0.048 Uiso 1 1 calc GR . . . .
H29B H 0.507082 -0.412637 0.644941 0.048 Uiso 1 1 calc GR . . . .
H29C H 0.560488 -0.390203 0.588877 0.048 Uiso 1 1 calc GR . . . .
C14 C 0.1216(3) 0.5611(3) 0.74525(17) 0.0357(9) Uani 1 1 d . . . . .
C11 C 0.1761(3) 0.7452(3) 0.68046(18) 0.0340(9) Uani 1 1 d . . . . .
C21 C 0.2270(3) 0.5895(3) 0.39391(16) 0.0328(9) Uani 1 1 d . . . . .
H21D H 0.224010 0.544555 0.371153 0.049 Uiso 1 1 calc GR . . . .
H21E H 0.293957 0.610949 0.392132 0.049 Uiso 1 1 calc GR . . . .
H21F H 0.178627 0.626200 0.380544 0.049 Uiso 1 1 calc GR . . . .
C16 C 0.2885(4) 0.6080(3) 0.76957(17) 0.0366(9) Uani 1 1 d . . . . .
C27B C 0.1953(3) 0.1352(3) 0.69996(19) 0.0388(10) Uani 1 1 d . . . . .
H27A H 0.140734 0.108187 0.682241 0.058 Uiso 1 1 calc GR . . . .
H27B H 0.177195 0.187917 0.704007 0.058 Uiso 1 1 calc GR . . . .
H27C H 0.207880 0.113489 0.736067 0.058 Uiso 1 1 calc GR . . . .
C28B C 0.6656(3) -0.2730(2) 0.69808(19) 0.0353(9) Uani 1 1 d . . . . .
H28A H 0.709113 -0.309799 0.680560 0.053 Uiso 1 1 calc GR . . . .
H28B H 0.629969 -0.296633 0.728413 0.053 Uiso 1 1 calc GR . . . .
H28C H 0.705744 -0.231455 0.712004 0.053 Uiso 1 1 calc GR . . . .
C2 C 0.1724(4) 0.4245(3) 0.71265(17) 0.0357(9) Uani 1 1 d . . . . .
H2 H 0.103522 0.421005 0.697449 0.043 Uiso 1 1 calc R . . . .
C17 C 0.3774(3) 0.6607(3) 0.75652(19) 0.0375(9) Uani 1 1 d . . . . .
H17A H 0.367509 0.708732 0.774989 0.056 Uiso 1 1 calc GR . . . .
H17B H 0.381266 0.668806 0.716990 0.056 Uiso 1 1 calc GR . . . .
H17C H 0.439304 0.637848 0.769374 0.056 Uiso 1 1 calc GR . . . .
C13 C 0.1842(3) 0.6355(3) 0.74774(17) 0.0341(9) Uani 1 1 d . . . . .
H13 H 0.153484 0.671593 0.774028 0.041 Uiso 1 1 calc R . . . .
C15 C 0.2994(3) 0.5268(2) 0.74647(17) 0.0323(8) Uani 1 1 d . . . . .
H15A H 0.309087 0.490775 0.776726 0.039 Uiso 1 1 calc R . . . .
H15B H 0.357512 0.523704 0.721744 0.039 Uiso 1 1 calc R . . . .
C20 C 0.4239(3) 0.4667(3) 0.43745(17) 0.0383(10) Uani 1 1 d . . . . .
H20D H 0.454169 0.500119 0.410451 0.057 Uiso 1 1 calc GR . . . .
H20E H 0.376880 0.433190 0.419150 0.057 Uiso 1 1 calc GR . . . .
H20F H 0.475899 0.437133 0.455282 0.057 Uiso 1 1 calc GR . . . .
C20B C 0.2820(5) -0.0095(3) 0.3641(2) 0.0528(13) Uani 1 1 d . . . . .
H20A H 0.281313 0.022287 0.331519 0.079 Uiso 1 1 calc GR . . . .
H20B H 0.226759 0.004513 0.388140 0.079 Uiso 1 1 calc GR . . . .
H20C H 0.274841 -0.061898 0.353244 0.079 Uiso 1 1 calc GR . . . .
O2W O 0.2453(5) 0.7387(4) 0.8758(2) 0.100(2) Uani 1 1 d . . . . .
C18 C 0.0182(3) 0.5664(3) 0.7175(2) 0.0420(10) Uani 1 1 d . . . . .
H18A H -0.019258 0.520359 0.724461 0.063 Uiso 1 1 calc GR . . . .
H18C H 0.026729 0.573030 0.678073 0.063 Uiso 1 1 calc GR . . . .
H18D H -0.018349 0.609082 0.732525 0.063 Uiso 1 1 calc GR . . . .
C19 C 0.0880(4) 0.3418(3) 0.7751(2) 0.0484(12) Uani 1 1 d . . . . .
H19A H 0.094520 0.299165 0.750305 0.073 Uiso 1 1 calc GR . . . .
H19B H 0.025494 0.368024 0.767639 0.073 Uiso 1 1 calc GR . . . .
H19C H 0.088032 0.324014 0.812997 0.073 Uiso 1 1 calc GR . . . .
O029 O 0.0896(4) 0.9739(3) 0.6701(3) 0.0788(14) Uani 1 1 d . . . . .
H02A H 0.097359 0.928993 0.657522 0.118 Uiso 1 1 d G . . . .
H02B H 0.027994 0.975470 0.680620 0.118 Uiso 1 1 d G . . . .
C22 C 0.2263(4) 0.8478(3) 0.7395(2) 0.0481(12) Uani 1 1 d . . . . .
H22A H 0.214527 0.894331 0.719465 0.072 Uiso 1 1 calc GR . . . .
H22B H 0.292653 0.828661 0.730674 0.072 Uiso 1 1 calc GR . . . .
H22C H 0.221917 0.857394 0.778856 0.072 Uiso 1 1 calc GR . . . .
O1W O 0.1254(8) 0.2062(5) 0.4732(4) 0.155(4) Uani 1 1 d . . . . .
H1WA H 0.074549 0.235541 0.469383 0.232 Uiso 1 1 d G . . . .
H1WB H 0.110971 0.171019 0.496288 0.232 Uiso 1 1 d G . . . .
O3W O 0.0604(6) 0.8307(4) 0.8821(3) 0.110(2) Uani 1 1 d . . . . .

loop_
_atom_site_aniso_label
_atom_site_aniso_U_11
_atom_site_aniso_U_22
_atom_site_aniso_U_33
_atom_site_aniso_U_23
_atom_site_aniso_U_13
_atom_site_aniso_U_12
O5B 0.0283(13) 0.0206(12) 0.0284(13) 0.0047(10) -0.0030(10) -0.0009(10)
O5 0.0341(14) 0.0323(14) 0.0254(13) 0.0011(11) -0.0008(11) -0.0082(12)
O6B 0.0358(15) 0.0295(13) 0.0247(13) -0.0063(10) 0.0030(11) -0.0038(12)
O4 0.0304(14) 0.0357(14) 0.0254(12) -0.0034(11) 0.0076(11) -0.0014(11)
O4B 0.0253(13) 0.0271(12) 0.0271(12) 0.0009(10) -0.0062(10) 0.0035(10)
O9B 0.0293(14) 0.0207(12) 0.0466(16) 0.0069(11) 0.0094(12) 0.0009(11)
O10B 0.0286(13) 0.0261(13) 0.0388(14) 0.0021(11) 0.0050(12) 0.0051(11)
O1B 0.0333(15) 0.0305(14) 0.0376(14) -0.0055(12) 0.0150(12) 0.0026(12)
O8B 0.056(2) 0.0301(14) 0.0233(13) 0.0070(11) 0.0018(13) 0.0004(14)
O6 0.0292(14) 0.0260(13) 0.0464(16) 0.0052(12) -0.0031(13) -0.0006(11)
O7B 0.0543(19) 0.0336(14) 0.0208(12) -0.0007(11) 0.0037(12) -0.0038(13)
O3B 0.0432(17) 0.0426(17) 0.0247(13) -0.0060(12) -0.0033(12) -0.0013(14)
O2B 0.0402(16) 0.0386(16) 0.0296(14) -0.0106(12) 0.0013(12) -0.0010(13)
O2 0.0434(17) 0.0371(16) 0.0418(16) 0.0142(13) -0.0081(14) -0.0015(14)
O7 0.0328(15) 0.0275(14) 0.0494(17) -0.0046(12) 0.0031(13) 0.0031(12)
O3 0.055(2) 0.0266(14) 0.0434(17) 0.0024(13) -0.0011(15) 0.0072(14)
O1 0.060(2) 0.0477(18) 0.0257(14) 0.0120(13) -0.0001(14) -0.0226(16)
O8 0.0415(17) 0.0368(16) 0.0425(16) -0.0150(13) 0.0157(14) -0.0020(13)
O9 0.0463(19) 0.062(2) 0.0256(14) -0.0021(14) -0.0017(14) 0.0057(17)
O10 0.0390(17) 0.063(2) 0.0304(15) 0.0073(14) 0.0093(13) -0.0022(16)
C10B 0.0175(15) 0.0219(16) 0.0257(16) 0.0016(13) 0.0018(13) -0.0023(13)
C6A 0.0229(16) 0.0240(16) 0.0228(16) -0.0027(14) 0.0001(14) -0.0042(14)
C19B 0.0193(16) 0.0257(17) 0.0244(17) 0.0001(13) -0.0019(13) -0.0040(13)
C7A 0.0212(16) 0.0251(17) 0.0249(17) -0.0015(14) 0.0020(14) -0.0032(13)
C0AA 0.0194(16) 0.0264(17) 0.0220(16) -0.0017(14) -0.0018(13) -0.0053(14)
C5B 0.0185(15) 0.0252(16) 0.0227(16) -0.0008(13) -0.0001(13) -0.0050(13)
C17B 0.0220(16) 0.0269(17) 0.0237(16) -0.0052(14) 0.0023(13) -0.0045(14)
C11B 0.0182(15) 0.0243(17) 0.0237(16) -0.0004(13) 0.0020(13) -0.0016(13)
C6B 0.0226(16) 0.0273(17) 0.0274(17) -0.0034(14) 0.0029(14) -0.0034(14)
C3B 0.0226(16) 0.0245(16) 0.0232(16) -0.0004(13) -0.0028(13) -0.0042(14)
C1AA 0.0185(16) 0.0263(17) 0.0282(17) -0.0002(14) 0.0003(13) -0.0042(14)
C12B 0.0196(16) 0.0221(16) 0.0245(16) 0.0001(13) 0.0011(13) -0.0014(13)
C18B 0.0218(16) 0.0205(15) 0.0293(17) -0.0019(13) 0.0019(14) -0.0018(13)
C16B 0.0211(16) 0.0253(17) 0.0250(17) -0.0004(14) 0.0049(14) 0.0000(13)
C4B 0.0190(15) 0.0249(16) 0.0227(16) 0.0002(13) -0.0002(13) -0.0030(13)
C1B 0.0295(19) 0.0317(18) 0.0202(16) -0.0025(14) 0.0008(14) -0.0086(15)
C9 0.0193(16) 0.0273(18) 0.039(2) 0.0055(16) -0.0028(15) -0.0007(14)
C6 0.0230(17) 0.0302(18) 0.0239(16) -0.0067(14) -0.0001(14) -0.0022(14)
C7B 0.0301(19) 0.0301(19) 0.0268(17) -0.0044(15) 0.0088(15) -0.0063(16)
C3A 0.0258(18) 0.0296(18) 0.0265(17) 0.0000(15) -0.0044(15) -0.0053(15)
C9A 0.0204(16) 0.0267(18) 0.0329(19) -0.0027(15) 0.0022(14) -0.0030(14)
C12A 0.0169(16) 0.0328(19) 0.0268(17) -0.0055(15) 0.0017(13) -0.0026(14)
C1A 0.0189(16) 0.0323(18) 0.0199(16) 0.0008(14) 0.0002(13) -0.0064(14)
C24B 0.0225(17) 0.0252(17) 0.0314(18) 0.0022(14) 0.0036(15) 0.0039(14)
C13B 0.0252(17) 0.0235(17) 0.0280(18) 0.0047(14) 0.0060(15) -0.0025(14)
C22B 0.0234(17) 0.0206(16) 0.0336(19) 0.0046(14) 0.0068(15) -0.0007(14)
C9B 0.0189(16) 0.0228(16) 0.0261(17) -0.0009(13) 0.0055(13) -0.0012(13)
C26B 0.0212(16) 0.0244(17) 0.0260(17) -0.0033(13) 0.0063(14) -0.0003(14)
C01D 0.0267(18) 0.0229(16) 0.0307(18) -0.0029(14) 0.0065(15) -0.0016(14)
C7 0.0182(16) 0.0318(19) 0.0258(17) 0.0017(14) 0.0016(13) -0.0054(14)
C2B 0.0288(18) 0.0329(19) 0.0208(16) 0.0009(14) -0.0041(14) -0.0050(15)
C8 0.0223(17) 0.0314(19) 0.0293(18) 0.0077(15) -0.0030(15) -0.0039(15)
C14B 0.0320(19) 0.0274(18) 0.0244(17) 0.0045(14) 0.0017(15) -0.0015(15)
C3 0.0290(19) 0.0303(19) 0.0296(18) 0.0058(15) -0.0063(15) -0.0091(16)
C12 0.0179(16) 0.036(2) 0.0286(18) -0.0070(16) 0.0013(14) -0.0014(15)
C8B 0.0247(17) 0.0267(18) 0.0281(18) -0.0035(14) 0.0076(14) 0.0024(14)
C15B 0.0319(19) 0.0304(19) 0.0219(16) 0.0006(14) 0.0044(15) -0.0008(15)
C10 0.0206(18) 0.0284(18) 0.041(2) -0.0066(16) 0.0060(16) -0.0023(14)
C4 0.0301(19) 0.0247(18) 0.036(2) -0.0023(15) -0.0061(16) 0.0024(15)
C21B 0.0253(18) 0.0329(19) 0.035(2) 0.0036(16) 0.0106(16) 0.0019(16)
C5 0.032(2) 0.0285(19) 0.0334(19) -0.0077(15) 0.0007(16) -0.0009(16)
C23B 0.0265(18) 0.0256(17) 0.0253(16) 0.0036(14) 0.0024(14) 0.0025(15)
C25B 0.0257(18) 0.0321(19) 0.035(2) 0.0032(16) 0.0032(16) -0.0002(16)
C1 0.0205(17) 0.040(2) 0.0177(15) 0.0049(14) 0.0008(13) -0.0054(15)
C29B 0.035(2) 0.0246(18) 0.036(2) 0.0010(15) -0.0069(17) 0.0012(16)
C14 0.038(2) 0.042(2) 0.0271(19) 0.0047(17) 0.0074(17) -0.0046(19)
C11 0.031(2) 0.036(2) 0.035(2) -0.0107(18) 0.0046(16) 0.0012(17)
C21 0.034(2) 0.041(2) 0.0232(17) 0.0043(16) -0.0031(16) -0.0003(17)
C16 0.045(2) 0.043(2) 0.0226(18) -0.0009(16) 0.0017(17) -0.003(2)
C27B 0.032(2) 0.041(2) 0.043(2) -0.0084(19) 0.0137(19) 0.0039(18)
C28B 0.035(2) 0.034(2) 0.036(2) 0.0020(17) -0.0128(18) 0.0041(17)
C2 0.041(2) 0.041(2) 0.0253(18) 0.0084(17) 0.0013(16) -0.0125(19)
C17 0.033(2) 0.043(2) 0.037(2) -0.0026(18) -0.0021(18) -0.0016(19)
C13 0.033(2) 0.043(2) 0.0257(18) -0.0052(17) 0.0059(16) -0.0009(18)
C15 0.0294(19) 0.039(2) 0.0284(18) 0.0045(16) -0.0009(16) -0.0032(17)
C20 0.034(2) 0.053(3) 0.0279(19) -0.0061(18) 0.0072(17) 0.0079(19)
C20B 0.067(4) 0.050(3) 0.041(2) 0.015(2) -0.018(3) -0.005(3)
O2W 0.096(4) 0.118(5) 0.087(4) -0.049(3) -0.004(3) 0.029(4)
C18 0.030(2) 0.055(3) 0.041(2) 0.008(2) 0.0060(18) -0.001(2)
C19 0.055(3) 0.050(3) 0.040(2) 0.015(2) 0.005(2) -0.016(2)
O029 0.063(3) 0.072(3) 0.102(4) -0.011(3) 0.021(3) 0.001(2)
C22 0.042(3) 0.046(3) 0.056(3) -0.016(2) 0.004(2) -0.007(2)
O1W 0.190(8) 0.107(5) 0.168(7) -0.070(5) -0.123(7) 0.102(6)
O3W 0.102(5) 0.110(5) 0.120(5) -0.035(4) 0.008(4) -0.002(4)

loop_
_atom_type_symbol
_atom_type_description
_atom_type_scat_dispersion_real
_atom_type_scat_dispersion_imag
_atom_type_scat_source
C C 0.0181 0.0091 'International Tables Vol C Tables 4.2.6.8 and 6.1.1.4'
H H 0.0000 0.0000 'International Tables Vol C Tables 4.2.6.8 and 6.1.1.4'
O O 0.0492 0.0322 'International Tables Vol C Tables 4.2.6.8 and 6.1.1.4'

loop_
_geom_angle_atom_site_label_1
_geom_angle_atom_site_label_2
_geom_angle_atom_site_label_3
_geom_angle
_geom_angle_site_symmetry_1
_geom_angle_site_symmetry_3
_geom_angle_publ_flag
C19B O5B C29B 118.2(3) . . ?
C7 O5 C21 118.2(3) . . ?
C17B O6B H6B 109.5 . . ?
C6 O4 C20 117.7(3) . . ?
C3B O4B C28B 118.5(3) . . ?
C22B O9B H9B 109.5 . . ?
C24B O10B H10B 109.5 . . ?
C8B O1B C27B 112.7(3) . . ?
C14B O8B C20B 115.2(3) . . ?
C9 O6 H6 109.5 . . ?
C1B O3B H3B 109.5 . . ?
C4 O3 H3 109.5 . . ?
C2 O1 C19 112.7(4) . . ?
C11 O8 C22 116.1(4) . . ?
C16 O9 H9 109.5 . . ?
C14 O10 H10 109.5 . . ?
C19B C10B C4B 124.6(3) . . ?
C11B C10B C19B 116.8(3) . . ?
C11B C10B C4B 118.5(3) . . ?
C7A C6A C6 123.7(3) . . ?
C0AA C6A C7A 119.4(3) . . ?
C0AA C6A C6 116.3(3) . . ?
O5B C19B C10B 116.5(3) . . ?
O5B C19B C18B 121.5(3) . . ?
C18B C19B C10B 121.7(3) . . ?
C6A C7A C7 124.6(3) . . ?
C1AA C7A C6A 118.6(3) . . ?
C1AA C7A C7 116.7(3) . . ?
C6A C0AA C3A 119.7(3) . . ?
C6A C0AA C1A 119.2(3) . . ?
C1A C0AA C3A 120.8(3) . . ?
C4B C5B C6B 120.2(3) . . ?
C4B C5B C9B 119.8(3) . . ?
C9B C5B C6B 119.8(3) . . ?
O6B C17B C18B 118.3(3) . . ?
O6B C17B C16B 121.3(3) . . ?
C18B C17B C16B 120.3(3) . . ?
C10B C11B C12B 119.7(3) . . ?
C10B C11B C16B 121.7(3) . . ?
C16B C11B C12B 118.6(3) . . ?
C1B C6B C5B 118.9(3) . . ?
C1B C6B C7B 120.2(3) . . ?
C7B C6B C5B 120.7(3) . . ?
O4B C3B C4B 115.5(3) . . ?
O4B C3B C2B 123.1(3) . . ?
C2B C3B C4B 121.1(3) . . ?
C7A C1AA C9A 120.6(3) . . ?
C7A C1AA C12A 119.5(3) . . ?
C9A C1AA C12A 119.9(3) . . ?
C11B C12B C13B 119.7(3) . . ?
C9B C12B C11B 120.5(3) . . ?
C9B C12B C13B 119.7(3) . . ?
C19B C18B C17B 119.7(3) . . ?
C19B C18B H18B 120.1 . . ?
C17B C18B H18B 120.1 . . ?
C17B C16B C15B 119.0(3) . . ?
C11B C16B C17B 118.8(3) . . ?
C11B C16B C15B 122.1(3) . . ?
C10B C4B C3B 123.6(3) . . ?
C5B C4B C10B 119.2(3) . . ?
C5B C4B C3B 116.6(3) . . ?
O3B C1B C6B 121.3(4) . . ?
O3B C1B C2B 117.5(3) . . ?
C2B C1B C6B 121.2(3) . . ?
O6 C9 C9A 120.6(4) . . ?
O6 C9 C8 118.7(4) . . ?
C8 C9 C9A 120.6(3) . . ?
O4 C6 C6A 115.8(3) . . ?
O4 C6 C5 122.2(3) . . ?
C5 C6 C6A 121.7(4) . . ?
O2B C7B C6B 123.2(4) . . ?
O2B C7B C8B 120.4(4) . . ?
C6B C7B C8B 116.2(3) . . ?
C0AA C3A C3 119.9(4) . . ?
C4 C3A C0AA 119.7(3) . . ?
C4 C3A C3 120.4(4) . . ?
C1AA C9A C10 120.9(4) . . ?
C9 C9A C1AA 119.1(3) . . ?
C9 C9A C10 120.1(4) . . ?
C1AA C12A C12 118.7(4) . . ?
C1A C12A C1AA 120.8(3) . . ?
C1A C12A C12 120.4(3) . . ?
C0AA C1A C1 119.8(3) . . ?
C12A C1A C0AA 119.7(3) . . ?
C12A C1A C1 120.1(3) . . ?
O10B C24B C26B 110.3(3) . . ?
O10B C24B C23B 105.7(3) . . ?
O10B C24B C25B 108.1(3) . . ?
C23B C24B C26B 99.5(3) . . ?
C25B C24B C26B 116.6(3) . . ?
C25B C24B C23B 116.0(3) . . ?
C12B C13B C23B 116.4(3) . . ?
C14B C13B C12B 120.9(3) . . ?
C14B C13B C23B 122.7(3) . . ?
O9B C22B C01D 110.7(3) . . ?
O9B C22B C21B 105.0(3) . . ?
O9B C22B C23B 108.7(3) . . ?
C01D C22B C23B 104.7(3) . . ?
C21B C22B C01D 113.5(3) . . ?
C21B C22B C23B 114.3(3) . . ?
C5B C9B C26B 119.8(3) . . ?
C12B C9B C5B 119.6(3) . . ?
C12B C9B C26B 120.3(3) . . ?
C9B C26B C24B 109.1(3) . . ?
C9B C26B C01D 108.3(3) . . ?
C9B C26B C8B 109.4(3) . . ?
C01D C26B C24B 101.4(3) . . ?
C8B C26B C24B 112.6(3) . . ?
C8B C26B C01D 115.6(3) . . ?
C22B C01D H01A 110.7 . . ?
C22B C01D H01B 110.8 . . ?
C26B C01D C22B 105.0(3) . . ?
C26B C01D H01A 110.7 . . ?
C26B C01D H01B 110.7 . . ?
H01A C01D H01B 108.8 . . ?
O5 C7 C7A 115.0(3) . . ?
O5 C7 C8 122.7(3) . . ?
C8 C7 C7A 122.2(3) . . ?
C3B C2B C1B 119.7(3) . . ?
C3B C2B H2B 120.1 . . ?
C1B C2B H2B 120.1 . . ?
C9 C8 H8 120.5 . . ?
C7 C8 C9 119.0(4) . . ?
C7 C8 H8 120.5 . . ?
O8B C14B C15B 117.9(3) . . ?
C13B C14B O8B 120.6(3) . . ?
C13B C14B C15B 121.5(3) . . ?
O2 C3 C3A 122.4(4) . . ?
O2 C3 C2 120.4(4) . . ?
C3A C3 C2 116.9(4) . . ?
C12A C12 C13 116.2(4) . . ?
C11 C12 C12A 120.6(4) . . ?
C11 C12 C13 123.2(4) . . ?
O1B C8B C7B 111.8(3) . . ?
O1B C8B C26B 110.3(3) . . ?
O1B C8B H8B 107.5 . . ?
C7B C8B C26B 112.2(3) . . ?
C7B C8B H8B 107.4 . . ?
C26B C8B H8B 107.5 . . ?
O7B C15B C16B 122.0(4) . . ?
O7B C15B C14B 121.0(3) . . ?
C16B C15B C14B 117.0(3) . . ?
O7 C10 C9A 121.6(4) . . ?
O7 C10 C11 120.9(4) . . ?
C11 C10 C9A 117.5(4) . . ?
O3 C4 C3A 121.4(4) . . ?
O3 C4 C5 117.1(4) . . ?
C3A C4 C5 121.4(4) . . ?
C22B C21B H21A 109.5 . . ?
C22B C21B H21B 109.5 . . ?
C22B C21B H21C 109.5 . . ?
H21A C21B H21B 109.5 . . ?
H21A C21B H21C 109.5 . . ?
H21B C21B H21C 109.5 . . ?
C6 C5 C4 119.6(4) . . ?
C6 C5 H5 120.2 . . ?
C4 C5 H5 120.2 . . ?
C24B C23B C22B 103.3(3) . . ?
C24B C23B H23B 110.6 . . ?
C13B C23B C24B 107.9(3) . . ?
C13B C23B C22B 113.6(3) . . ?
C13B C23B H23B 110.6 . . ?
C22B C23B H23B 110.6 . . ?
C24B C25B H25A 109.5 . . ?
C24B C25B H25B 109.5 . . ?
C24B C25B H25C 109.5 . . ?
H25A C25B H25B 109.5 . . ?
H25A C25B H25C 109.5 . . ?
H25B C25B H25C 109.5 . . ?
C1A C1 C14 107.7(3) . . ?
C1A C1 C15 106.9(3) . . ?
C2 C1 C1A 110.2(3) . . ?
C2 C1 C14 114.5(3) . . ?
C2 C1 C15 115.5(3) . . ?
C15 C1 C14 101.4(3) . . ?
O5B C29B H29A 109.5 . . ?
O5B C29B H29B 109.5 . . ?
O5B C29B H29C 109.5 . . ?
H29A C29B H29B 109.5 . . ?
H29A C29B H29C 109.5 . . ?
H29B C29B H29C 109.5 . . ?
O10 C14 C1 111.0(4) . . ?
O10 C14 C13 109.2(3) . . ?
O10 C14 C18 105.8(4) . . ?
C13 C14 C1 99.3(3) . . ?
C18 C14 C1 115.2(4) . . ?
C18 C14 C13 116.3(4) . . ?
O8 C11 C10 118.7(4) . . ?
C12 C11 O8 118.7(4) . . ?
C12 C11 C10 122.4(4) . . ?
O5 C21 H21D 109.5 . . ?
O5 C21 H21E 109.5 . . ?
O5 C21 H21F 109.5 . . ?
H21D C21 H21E 109.5 . . ?
H21D C21 H21F 109.5 . . ?
H21E C21 H21F 109.5 . . ?
O9 C16 C17 108.3(4) . . ?
O9 C16 C13 107.8(4) . . ?
O9 C16 C15 106.0(3) . . ?
C17 C16 C13 115.0(4) . . ?
C17 C16 C15 114.6(4) . . ?
C15 C16 C13 104.5(3) . . ?
O1B C27B H27A 109.5 . . ?
O1B C27B H27B 109.5 . . ?
O1B C27B H27C 109.5 . . ?
H27A C27B H27B 109.5 . . ?
H27A C27B H27C 109.5 . . ?
H27B C27B H27C 109.5 . . ?
O4B C28B H28A 109.5 . . ?
O4B C28B H28B 109.5 . . ?
O4B C28B H28C 109.5 . . ?
H28A C28B H28B 109.5 . . ?
H28A C28B H28C 109.5 . . ?
H28B C28B H28C 109.5 . . ?
O1 C2 C3 109.4(4) . . ?
O1 C2 C1 111.2(3) . . ?
O1 C2 H2 107.6 . . ?
C3 C2 C1 113.2(3) . . ?
C3 C2 H2 107.6 . . ?
C1 C2 H2 107.6 . . ?
C16 C17 H17A 109.5 . . ?
C16 C17 H17B 109.5 . . ?
C16 C17 H17C 109.5 . . ?
H17A C17 H17B 109.5 . . ?
H17A C17 H17C 109.5 . . ?
H17B C17 H17C 109.5 . . ?
C12 C13 C14 108.7(3) . . ?
C12 C13 C16 113.5(3) . . ?
C12 C13 H13 110.5 . . ?
C14 C13 C16 102.9(4) . . ?
C14 C13 H13 110.5 . . ?
C16 C13 H13 110.5 . . ?
C1 C15 H15A 110.2 . . ?
C1 C15 H15B 110.2 . . ?
C16 C15 C1 107.4(4) . . ?
C16 C15 H15A 110.2 . . ?
C16 C15 H15B 110.2 . . ?
H15A C15 H15B 108.5 . . ?
O4 C20 H20D 109.5 . . ?
O4 C20 H20E 109.5 . . ?
O4 C20 H20F 109.5 . . ?
H20D C20 H20E 109.5 . . ?
H20D C20 H20F 109.5 . . ?
H20E C20 H20F 109.5 . . ?
O8B C20B H20A 109.5 . . ?
O8B C20B H20B 109.5 . . ?
O8B C20B H20C 109.5 . . ?
H20A C20B H20B 109.5 . . ?
H20A C20B H20C 109.5 . . ?
H20B C20B H20C 109.5 . . ?
C14 C18 H18A 109.5 . . ?
C14 C18 H18C 109.5 . . ?
C14 C18 H18D 109.5 . . ?
H18A C18 H18C 109.5 . . ?
H18A C18 H18D 109.5 . . ?
H18C C18 H18D 109.5 . . ?
O1 C19 H19A 109.5 . . ?
O1 C19 H19B 109.5 . . ?
O1 C19 H19C 109.5 . . ?
H19A C19 H19B 109.5 . . ?
H19A C19 H19C 109.5 . . ?
H19B C19 H19C 109.5 . . ?
H02A O029 H02B 104.5 . . ?
O8 C22 H22A 109.5 . . ?
O8 C22 H22B 109.5 . . ?
O8 C22 H22C 109.5 . . ?
H22A C22 H22B 109.5 . . ?
H22A C22 H22C 109.5 . . ?
H22B C22 H22C 109.5 . . ?
H1WA O1W H1WB 109.5 . . ?

loop_
_geom_bond_atom_site_label_1
_geom_bond_atom_site_label_2
_geom_bond_distance
_geom_bond_site_symmetry_2
_geom_bond_publ_flag
O5B C19B 1.356(4) . ?
O5B C29B 1.424(5) . ?
O5 C7 1.346(5) . ?
O5 C21 1.437(5) . ?
O6B H6B 0.8200 . ?
O6B C17B 1.333(4) . ?
O4 C6 1.343(5) . ?
O4 C20 1.436(5) . ?
O4B C3B 1.340(5) . ?
O4B C28B 1.441(5) . ?
O9B H9B 0.8200 . ?
O9B C22B 1.444(4) . ?
O10B H10B 0.8200 . ?
O10B C24B 1.438(4) . ?
O1B C8B 1.424(5) . ?
O1B C27B 1.434(5) . ?
O8B C14B 1.374(4) . ?
O8B C20B 1.425(7) . ?
O6 H6 0.8200 . ?
O6 C9 1.333(5) . ?
O7B C15B 1.260(5) . ?
O3B H3B 0.8200 . ?
O3B C1B 1.354(4) . ?
O2B C7B 1.245(5) . ?
O2 C3 1.238(5) . ?
O7 C10 1.261(5) . ?
O3 H3 0.8200 . ?
O3 C4 1.356(5) . ?
O1 C2 1.419(5) . ?
O1 C19 1.420(6) . ?
O8 C11 1.370(5) . ?
O8 C22 1.439(6) . ?
O9 H9 0.8200 . ?
O9 C16 1.449(5) . ?
O10 H10 0.8200 . ?
O10 C14 1.417(5) . ?
C10B C19B 1.433(5) . ?
C10B C11B 1.403(5) . ?
C10B C4B 1.444(5) . ?
C6A C7A 1.434(5) . ?
C6A C0AA 1.423(5) . ?
C6A C6 1.442(5) . ?
C19B C18B 1.376(5) . ?
C7A C1AA 1.405(5) . ?
C7A C7 1.438(5) . ?
C0AA C3A 1.429(5) . ?
C0AA C1A 1.424(5) . ?
C5B C6B 1.440(5) . ?
C5B C4B 1.407(5) . ?
C5B C9B 1.432(5) . ?
C17B C18B 1.399(5) . ?
C17B C16B 1.416(5) . ?
C11B C12B 1.440(5) . ?
C11B C16B 1.405(5) . ?
C6B C1B 1.393(6) . ?
C6B C7B 1.436(5) . ?
C3B C4B 1.447(5) . ?
C3B C2B 1.384(5) . ?
C1AA C9A 1.421(5) . ?
C1AA C12A 1.429(5) . ?
C12B C13B 1.447(5) . ?
C12B C9B 1.377(5) . ?
C18B H18B 0.9300 . ?
C16B C15B 1.441(5) . ?
C1B C2B 1.391(6) . ?
C9 C9A 1.418(6) . ?
C9 C8 1.399(6) . ?
C6 C5 1.377(6) . ?
C7B C8B 1.525(6) . ?
C3A C3 1.439(5) . ?
C3A C4 1.380(6) . ?
C9A C10 1.439(5) . ?
C12A C1A 1.386(5) . ?
C12A C12 1.455(5) . ?
C1A C1 1.526(5) . ?
C24B C26B 1.566(5) . ?
C24B C23B 1.526(5) . ?
C24B C25B 1.512(6) . ?
C13B C14B 1.351(5) . ?
C13B C23B 1.503(5) . ?
C22B C01D 1.558(5) . ?
C22B C21B 1.517(5) . ?
C22B C23B 1.567(5) . ?
C9B C26B 1.525(5) . ?
C26B C01D 1.557(5) . ?
C26B C8B 1.529(5) . ?
C01D H01A 0.9700 . ?
C01D H01B 0.9700 . ?
C7 C8 1.380(5) . ?
C2B H2B 0.9300 . ?
C8 H8 0.9300 . ?
C14B C15B 1.470(5) . ?
C3 C2 1.509(6) . ?
C12 C11 1.362(6) . ?
C12 C13 1.492(6) . ?
C8B H8B 0.9800 . ?
C10 C11 1.439(6) . ?
C4 C5 1.389(6) . ?
C21B H21A 0.9600 . ?
C21B H21B 0.9600 . ?
C21B H21C 0.9600 . ?
C5 H5 0.9300 . ?
C23B H23B 0.9800 . ?
C25B H25A 0.9600 . ?
C25B H25B 0.9600 . ?
C25B H25C 0.9600 . ?
C1 C14 1.585(6) . ?
C1 C2 1.514(6) . ?
C1 C15 1.541(5) . ?
C29B H29A 0.9600 . ?
C29B H29B 0.9600 . ?
C29B H29C 0.9600 . ?
C14 C13 1.545(6) . ?
C14 C18 1.519(6) . ?
C21 H21D 0.9600 . ?
C21 H21E 0.9600 . ?
C21 H21F 0.9600 . ?
C16 C17 1.525(6) . ?
C16 C13 1.548(6) . ?
C16 C15 1.535(6) . ?
C27B H27A 0.9600 . ?
C27B H27B 0.9600 . ?
C27B H27C 0.9600 . ?
C28B H28A 0.9600 . ?
C28B H28B 0.9600 . ?
C28B H28C 0.9600 . ?
C2 H2 0.9800 . ?
C17 H17A 0.9600 . ?
C17 H17B 0.9600 . ?
C17 H17C 0.9600 . ?
C13 H13 0.9800 . ?
C15 H15A 0.9700 . ?
C15 H15B 0.9700 . ?
C20 H20D 0.9600 . ?
C20 H20E 0.9600 . ?
C20 H20F 0.9600 . ?
C20B H20A 0.9600 . ?
C20B H20B 0.9600 . ?
C20B H20C 0.9600 . ?
C18 H18A 0.9600 . ?
C18 H18C 0.9600 . ?
C18 H18D 0.9600 . ?
C19 H19A 0.9600 . ?
C19 H19B 0.9600 . ?
C19 H19C 0.9600 . ?
O029 H02A 0.8500 . ?
O029 H02B 0.8500 . ?
C22 H22A 0.9600 . ?
C22 H22B 0.9600 . ?
C22 H22C 0.9600 . ?
O1W H1WA 0.8499 . ?
O1W H1WB 0.8499 . ?

loop_
_smtbx_masks_void_nr
_smtbx_masks_void_average_x
_smtbx_masks_void_average_y
_smtbx_masks_void_average_z
_smtbx_masks_void_volume
_smtbx_masks_void_count_electrons
_smtbx_masks_void_content
1 0.060 0.147 0.379 38.9 6.4 ?
2 0.043 0.207 0.617 43.8 2.9 ?
3 -0.060 0.647 0.121 38.9 6.4 ?
4 -0.043 0.707 0.883 43.8 2.9 ?
5 0.457 0.793 0.117 43.8 2.9 ?
6 0.440 0.853 0.879 38.9 6.4 ?
7 0.543 0.293 0.383 43.8 2.9 ?
8 0.560 0.353 0.621 38.9 6.4 ?
